data_4120902
loop_
_publ_author_name
'Dong Sub Kim'
'Vincent M. Lynch'
'Jung Su Park'
'Jonathan L. Sessler'

_publ_section_title
;
 Three Distinct Equilibrium States via Self-Assembly: Simple Access to a
 Supramolecular Ion-Controlled NAND Logic Gate
;
_journal_name_full 'Journal of the American Chemical Society'
_journal_page_first 14889
_journal_page_last 14894
_journal_paper_doi 10.1021/ja4080198
_journal_volume 135
_journal_year 2013
_chemical_formula_moiety 'C36  H38 N6, 2 H2 O'
_chemical_formula_sum 'C36 H42 N6 O2'
_chemical_formula_weight 590.76
_chemical_name_systematic
;
 ?
;
_space_group_IT_number 15
_symmetry_cell_setting monoclinic
_symmetry_space_group_name_Hall '-C 2yc'
_symmetry_space_group_name_H-M 'C 1 2/c 1'
_atom_sites_solution_hydrogens geom
_atom_sites_solution_primary direct
_atom_sites_solution_secondary difmap
_audit_creation_method SHELXL-97
_cell_angle_alpha 90.00
_cell_angle_beta 102.724(9)
_cell_angle_gamma 90.00
_cell_formula_units_Z 4
_cell_length_a 17.900(13)
_cell_length_b 12.760(9)
_cell_length_c 14.882(11)
_cell_measurement_reflns_used 11889
_cell_measurement_temperature 223(2)
_cell_measurement_theta_max 27.5
_cell_measurement_theta_min 2.0
_cell_volume 3316(4)
_computing_cell_refinement 'CrystalClear (Rigaku Inc., 2008)'
_computing_data_collection 'CrystalClear (Rigaku Inc., 2008)'
_computing_data_reduction 'CrystalClear (Rigaku Inc., 2008)'
_computing_molecular_graphics 'XP SHELXTL/PC, Siemens Analytical'
_computing_structure_refinement 'XL SHELXTL/PC, Siemens Analytical'
_computing_structure_solution
;

SIR97 - Altomare A., Burla M.C., Camalli M., Cascarano G.L., Giacovazzo C., 
Guagliardi A., Moliterni A.G.G., Polidori G.,Spagna R.
;
_diffrn_ambient_temperature 223(2)
_diffrn_measured_fraction_theta_full 0.999
_diffrn_measured_fraction_theta_max 0.999
_diffrn_measurement_device_type 'Rigaku SCX Mini with Mercury 2 CCD'
_diffrn_measurement_method \w-scans
_diffrn_radiation_monochromator graphite
_diffrn_radiation_source 'fine-focus sealed tube'
_diffrn_radiation_type MoK\a
_diffrn_radiation_wavelength 0.71075
_diffrn_reflns_av_R_equivalents 0.0497
_diffrn_reflns_av_sigmaI/netI 0.0485
_diffrn_reflns_limit_h_max 21
_diffrn_reflns_limit_h_min -21
_diffrn_reflns_limit_k_max 15
_diffrn_reflns_limit_k_min -15
_diffrn_reflns_limit_l_max 17
_diffrn_reflns_limit_l_min -14
_diffrn_reflns_number 9657
_diffrn_reflns_theta_full 25.00
_diffrn_reflns_theta_max 25.00
_diffrn_reflns_theta_min 1.98
_exptl_absorpt_coefficient_mu 0.075
_exptl_absorpt_correction_T_max 1.00
_exptl_absorpt_correction_T_min 0.869
_exptl_absorpt_correction_type multi-scan
_exptl_absorpt_process_details
;
Abscor. T. Higashi (2001). The Rigaku Corporation, Tokyo, Japan.
;
_exptl_crystal_colour prisms
_exptl_crystal_density_diffrn 1.183
_exptl_crystal_description colorless
_exptl_crystal_F_000 1264
_exptl_crystal_size_max 0.15
_exptl_crystal_size_mid 0.13
_exptl_crystal_size_min 0.10
_refine_diff_density_max 0.143
_refine_diff_density_min -0.192
_refine_diff_density_rms 0.039
_refine_ls_extinction_method none
_refine_ls_goodness_of_fit_ref 1.067
_refine_ls_hydrogen_treatment mixed
_refine_ls_matrix_type full
_refine_ls_number_parameters 219
_refine_ls_number_reflns 2911
_refine_ls_number_restraints 0
_refine_ls_restrained_S_all 1.067
_refine_ls_R_factor_all 0.0927
_refine_ls_R_factor_gt 0.0560
_refine_ls_shift/su_max 0.008
_refine_ls_shift/su_mean 0.001
_refine_ls_structure_factor_coef Fsqd
_refine_ls_weighting_details 'calc w=1/[\s^2^(Fo^2^)+(0.0732P)^2^] where P=(Fo^2^+2Fc^2^)/3'
_refine_ls_weighting_scheme calc
_refine_ls_wR_factor_gt 0.1304
_refine_ls_wR_factor_ref 0.1541
_reflns_number_gt 1933
_reflns_number_total 2911
_reflns_threshold_expression >2sigma(I)
_cod_data_source_file ja4080198_si_003.cif
_cod_data_source_block shelxl
_cod_database_code 4120902

loop_
_symmetry_equiv_pos_as_xyz
'x, y, z'
'-x, y, -z+1/2'
'x+1/2, y+1/2, z'
'-x+1/2, y+1/2, -z+1/2'
'-x, -y, -z'
'x, -y, z-1/2'
'-x+1/2, -y+1/2, -z'
'x+1/2, -y+1/2, z-1/2'

loop_
_atom_site_label
_atom_site_type_symbol
_atom_site_fract_x
_atom_site_fract_y
_atom_site_fract_z
_atom_site_U_iso_or_equiv
_atom_site_adp_type
_atom_site_occupancy
_atom_site_symmetry_multiplicity
_atom_site_calc_flag
_atom_site_refinement_flags
C1 C 0.30591(13) 0.01578(18) 0.49884(17) 0.0464(6) Uani 1 1 d .
C2 C 0.32832(16) -0.0285(2) 0.42659(19) 0.0617(8) Uani 1 1 d .
H2 H 0.3140 -0.0951 0.4016 0.074 Uiso 1 1 calc R
C3 C 0.37707(17) 0.0431(2) 0.39536(18) 0.0585(7) Uani 1 1 d .
H3 H 0.4013 0.0319 0.3462 0.070 Uiso 1 1 calc R
C4 C 0.38314(13) 0.13110(18) 0.44836(16) 0.0439(6) Uani 1 1 d .
C5 C 0.42593(13) 0.23235(18) 0.44259(16) 0.0436(6) Uani 1 1 d .
C6 C 0.48249(15) 0.2144(2) 0.37936(19) 0.0617(8) Uani 1 1 d .
H6A H 0.5189 0.1603 0.4056 0.093 Uiso 1 1 calc R
H6B H 0.5096 0.2790 0.3738 0.093 Uiso 1 1 calc R
H6C H 0.4544 0.1924 0.3189 0.093 Uiso 1 1 calc R
C7 C 0.47577(12) 0.26224(18) 0.53718(16) 0.0436(6) Uani 1 1 d .
C8 C 0.49411(13) 0.3646(2) 0.56334(18) 0.0509(7) Uani 1 1 d .
H8 H 0.4718 0.4201 0.5252 0.061 Uiso 1 1 calc R
C9 C 0.54545(14) 0.3857(2) 0.64597(19) 0.0576(7) Uani 1 1 d .
H9 H 0.5564 0.4562 0.6623 0.069 Uiso 1 1 calc R
C10 C 0.56163(15) 0.2133(2) 0.67772(19) 0.0593(7) Uani 1 1 d .
H10 H 0.5848 0.1593 0.7171 0.071 Uiso 1 1 calc R
C11 C 0.51067(15) 0.1848(2) 0.59707(18) 0.0554(7) Uani 1 1 d .
H11 H 0.4999 0.1137 0.5832 0.066 Uiso 1 1 calc R
C12 C 0.37067(13) 0.31857(18) 0.40083(16) 0.0427(6) Uani 1 1 d .
C13 C 0.34892(15) 0.3534(2) 0.31200(17) 0.0523(7) Uani 1 1 d .
H13 H 0.3671 0.3282 0.2614 0.063 Uiso 1 1 calc R
C14 C 0.29454(14) 0.4339(2) 0.30949(18) 0.0537(7) Uani 1 1 d .
H14 H 0.2703 0.4717 0.2569 0.064 Uiso 1 1 calc R
C15 C 0.28311(13) 0.44753(17) 0.39688(17) 0.0444(6) Uani 1 1 d .
C16 C 0.25857(14) -0.02983(19) 0.56199(18) 0.0531(7) Uani 1 1 d .
C17 C 0.31198(19) -0.0911(2) 0.6389(2) 0.0863(11) Uani 1 1 d .
H17A H 0.3491 -0.0436 0.6750 0.104 Uiso 1 1 calc R
H17B H 0.3385 -0.1449 0.6120 0.104 Uiso 1 1 calc R
H17C H 0.2821 -0.1236 0.6784 0.104 Uiso 1 1 calc R
C18 C 0.19888(18) -0.1062(2) 0.5053(3) 0.0852(11) Uani 1 1 d .
H18A H 0.1727 -0.1432 0.5463 0.128 Uiso 1 1 calc R
H18B H 0.2247 -0.1562 0.4736 0.128 Uiso 1 1 calc R
H18C H 0.1619 -0.0668 0.4605 0.128 Uiso 1 1 calc R
N1 N 0.33908(11) 0.11378(15) 0.51204(14) 0.0429(5) Uani 1 1 d .
H1N H 0.3333(15) 0.161(2) 0.5537(18) 0.061(8) Uiso 1 1 d .
N2 N 0.32959(11) 0.37549(15) 0.45176(15) 0.0425(5) Uani 1 1 d .
H2N H 0.3306(14) 0.3643(19) 0.5112(18) 0.055(8) Uiso 1 1 d .
N3 N 0.58005(12) 0.31128(18) 0.70342(15) 0.0565(6) Uani 1 1 d .
O1 O 0.31625(12) 0.29770(15) 0.62977(14) 0.0580(5) Uani 1 1 d .
H1B H 0.352(2) 0.316(2) 0.686(2) 0.093(11) Uiso 1 1 d .
H2B H 0.272(2) 0.301(3) 0.639(3) 0.107(14) Uiso 1 1 d .

loop_
_atom_site_aniso_label
_atom_site_aniso_U_11
_atom_site_aniso_U_22
_atom_site_aniso_U_33
_atom_site_aniso_U_23
_atom_site_aniso_U_13
_atom_site_aniso_U_12
C1 0.0402(13) 0.0414(13) 0.0529(15) -0.0007(12) 0.0001(12) 0.0080(11)
C2 0.0730(19) 0.0471(15) 0.0623(18) -0.0131(13) 0.0091(15) 0.0045(14)
C3 0.0737(18) 0.0514(16) 0.0535(16) -0.0106(12) 0.0207(15) 0.0082(14)
C4 0.0386(13) 0.0480(14) 0.0439(14) -0.0008(11) 0.0068(11) 0.0105(11)
C5 0.0366(12) 0.0528(14) 0.0413(13) -0.0017(11) 0.0085(11) 0.0060(11)
C6 0.0517(16) 0.0746(19) 0.0635(18) 0.0000(14) 0.0230(14) 0.0116(14)
C7 0.0295(11) 0.0521(15) 0.0494(14) -0.0005(12) 0.0092(11) 0.0050(11)
C8 0.0358(13) 0.0519(15) 0.0614(17) 0.0077(12) 0.0031(13) -0.0023(11)
C9 0.0436(15) 0.0555(17) 0.0696(19) -0.0035(14) 0.0035(14) -0.0079(13)
C10 0.0525(16) 0.0598(18) 0.0593(17) 0.0033(14) -0.0009(14) 0.0116(13)
C11 0.0505(16) 0.0515(15) 0.0578(16) -0.0032(12) -0.0022(14) 0.0103(12)
C12 0.0382(13) 0.0452(13) 0.0441(14) -0.0003(11) 0.0080(11) 0.0010(10)
C13 0.0541(15) 0.0579(16) 0.0438(15) -0.0003(12) 0.0082(13) 0.0000(13)
C14 0.0518(15) 0.0562(15) 0.0482(15) 0.0077(12) 0.0005(13) 0.0014(13)
C15 0.0380(13) 0.0401(13) 0.0529(15) 0.0083(11) 0.0053(12) 0.0024(10)
C16 0.0475(14) 0.0412(14) 0.0699(17) 0.0066(12) 0.0113(14) 0.0098(11)
C17 0.087(2) 0.080(2) 0.097(3) 0.0386(19) 0.034(2) 0.0426(18)
C18 0.073(2) 0.0484(17) 0.141(3) -0.0255(18) 0.040(2) -0.0134(15)
N1 0.0399(11) 0.0407(12) 0.0465(12) -0.0080(10) 0.0059(10) 0.0042(9)
N2 0.0384(11) 0.0477(12) 0.0402(12) 0.0015(10) 0.0058(10) 0.0072(9)
N3 0.0405(12) 0.0695(16) 0.0557(14) -0.0032(11) 0.0026(11) 0.0008(11)
O1 0.0446(11) 0.0797(14) 0.0468(11) -0.0052(9) 0.0035(10) 0.0052(10)

loop_
_atom_type_symbol
_atom_type_description
_atom_type_scat_dispersion_real
_atom_type_scat_dispersion_imag
_atom_type_scat_source
C C 0.0033 0.0016 'International Tables Vol C Tables 4.2.6.8 and 6.1.1.4'
H H 0.0000 0.0000 'International Tables Vol C Tables 4.2.6.8 and 6.1.1.4'
N N 0.0061 0.0033 'International Tables Vol C Tables 4.2.6.8 and 6.1.1.4'
O O 0.0106 0.0060 'International Tables Vol C Tables 4.2.6.8 and 6.1.1.4'

loop_
_geom_angle_atom_site_label_1
_geom_angle_atom_site_label_2
_geom_angle_atom_site_label_3
_geom_angle
_geom_angle_site_symmetry_1
_geom_angle_site_symmetry_3
C2 C1 N1 107.4(2) . .
C2 C1 C16 129.6(2) . .
N1 C1 C16 122.8(2) . .
C1 C2 C3 107.8(2) . .
C1 C2 H2 126.1 . .
C3 C2 H2 126.1 . .
C4 C3 C2 108.6(2) . .
C4 C3 H3 125.7 . .
C2 C3 H3 125.7 . .
C3 C4 N1 106.3(2) . .
C3 C4 C5 130.3(2) . .
N1 C4 C5 123.3(2) . .
C4 C5 C12 110.46(19) . .
C4 C5 C7 110.98(19) . .
C12 C5 C7 112.89(19) . .
C4 C5 C6 108.4(2) . .
C12 C5 C6 108.3(2) . .
C7 C5 C6 105.57(19) . .
C5 C6 H6A 109.5 . .
C5 C6 H6B 109.5 . .
H6A C6 H6B 109.5 . .
C5 C6 H6C 109.5 . .
H6A C6 H6C 109.5 . .
H6B C6 H6C 109.5 . .
C8 C7 C11 116.6(2) . .
C8 C7 C5 123.1(2) . .
C11 C7 C5 120.0(2) . .
C7 C8 C9 120.2(2) . .
C7 C8 H8 119.9 . .
C9 C8 H8 119.9 . .
N3 C9 C8 123.5(2) . .
N3 C9 H9 118.3 . .
C8 C9 H9 118.3 . .
N3 C10 C11 124.8(2) . .
N3 C10 H10 117.6 . .
C11 C10 H10 117.6 . .
C7 C11 C10 119.2(2) . .
C7 C11 H11 120.4 . .
C10 C11 H11 120.4 . .
C13 C12 N2 106.7(2) . .
C13 C12 C5 130.7(2) . .
N2 C12 C5 122.5(2) . .
C12 C13 C14 108.1(2) . .
C12 C13 H13 126.0 . .
C14 C13 H13 126.0 . .
C15 C14 C13 108.3(2) . .
C15 C14 H14 125.9 . .
C13 C14 H14 125.9 . .
C14 C15 N2 106.3(2) . .
C14 C15 C16 132.0(2) . 7_556
N2 C15 C16 121.0(2) . 7_556
C15 C16 C1 112.5(2) 7_556 .
C15 C16 C17 109.7(2) 7_556 .
C1 C16 C17 108.5(2) . .
C15 C16 C18 108.5(2) 7_556 .
C1 C16 C18 108.4(2) . .
C17 C16 C18 109.1(2) . .
C16 C17 H17A 109.5 . .
C16 C17 H17B 109.5 . .
H17A C17 H17B 109.5 . .
C16 C17 H17C 109.5 . .
H17A C17 H17C 109.5 . .
H17B C17 H17C 109.5 . .
C16 C18 H18A 109.5 . .
C16 C18 H18B 109.5 . .
H18A C18 H18B 109.5 . .
C16 C18 H18C 109.5 . .
H18A C18 H18C 109.5 . .
H18B C18 H18C 109.5 . .
C4 N1 C1 109.9(2) . .
C4 N1 H1N 123.0(17) . .
C1 N1 H1N 127.0(17) . .
C12 N2 C15 110.6(2) . .
C12 N2 H2N 124.4(16) . .
C15 N2 H2N 124.9(16) . .
C10 N3 C9 115.8(2) . .
H1B O1 H2B 108(3) . .

loop_
_geom_bond_atom_site_label_1
_geom_bond_atom_site_label_2
_geom_bond_distance
_geom_bond_site_symmetry_2
C1 C2 1.351(4) .
C1 N1 1.380(3) .
C1 C16 1.514(4) .
C2 C3 1.411(4) .
C2 H2 0.9400 .
C3 C4 1.363(3) .
C3 H3 0.9400 .
C4 N1 1.378(3) .
C4 C5 1.514(3) .
C5 C12 1.518(3) .
C5 C7 1.539(3) .
C5 C6 1.544(3) .
C6 H6A 0.9700 .
C6 H6B 0.9700 .
C6 H6C 0.9700 .
C7 C8 1.382(3) .
C7 C11 1.384(3) .
C8 C9 1.390(4) .
C8 H8 0.9400 .
C9 N3 1.336(3) .
C9 H9 0.9400 .
C10 N3 1.328(3) .
C10 C11 1.387(4) .
C10 H10 0.9400 .
C11 H11 0.9400 .
C12 C13 1.368(3) .
C12 N2 1.374(3) .
C13 C14 1.410(4) .
C13 H13 0.9400 .
C14 C15 1.371(4) .
C14 H14 0.9400 .
C15 N2 1.380(3) .
C15 C16 1.495(3) 7_556
C16 C15 1.495(3) 7_556
C16 C17 1.534(4) .
C16 C18 1.551(4) .
C17 H17A 0.9700 .
C17 H17B 0.9700 .
C17 H17C 0.9700 .
C18 H18A 0.9700 .
C18 H18B 0.9700 .
C18 H18C 0.9700 .
N1 H1N 0.89(3) .
N2 H2N 0.89(3) .
O1 H1B 0.97(4) .
O1 H2B 0.84(4) .

loop_
_geom_hbond_atom_site_label_D
_geom_hbond_atom_site_label_H
_geom_hbond_atom_site_label_A
_geom_hbond_distance_DH
_geom_hbond_distance_HA
_geom_hbond_distance_DA
_geom_hbond_angle_DHA
_geom_hbond_site_symmetry_A
N1 H1N O1 0.89(3) 2.14(3) 3.010(3) 168(2) .
N2 H2N O1 0.89(3) 2.03(3) 2.888(3) 162(2) .
O1 H1B N3 0.97(4) 1.81(4) 2.758(3) 164(3) 2_656

loop_
_geom_torsion_atom_site_label_1
_geom_torsion_atom_site_label_2
_geom_torsion_atom_site_label_3
_geom_torsion_atom_site_label_4
_geom_torsion
_geom_torsion_site_symmetry_1
_geom_torsion_site_symmetry_4
N1 C1 C2 C3 0.8(3) . .
C16 C1 C2 C3 -175.0(2) . .
C1 C2 C3 C4 -0.8(3) . .
C2 C3 C4 N1 0.4(3) . .
C2 C3 C4 C5 -177.9(2) . .
C3 C4 C5 C12 104.0(3) . .
N1 C4 C5 C12 -74.1(3) . .
C3 C4 C5 C7 -130.0(3) . .
N1 C4 C5 C7 51.9(3) . .
C3 C4 C5 C6 -14.5(4) . .
N1 C4 C5 C6 167.4(2) . .
C4 C5 C7 C8 -151.4(2) . .
C12 C5 C7 C8 -26.8(3) . .
C6 C5 C7 C8 91.3(3) . .
C4 C5 C7 C11 34.9(3) . .
C12 C5 C7 C11 159.5(2) . .
C6 C5 C7 C11 -82.3(3) . .
C11 C7 C8 C9 0.2(3) . .
C5 C7 C8 C9 -173.6(2) . .
C7 C8 C9 N3 0.7(4) . .
C8 C7 C11 C10 -0.7(4) . .
C5 C7 C11 C10 173.3(2) . .
N3 C10 C11 C7 0.4(4) . .
C4 C5 C12 C13 -95.2(3) . .
C7 C5 C12 C13 139.9(3) . .
C6 C5 C12 C13 23.3(3) . .
C4 C5 C12 N2 82.2(3) . .
C7 C5 C12 N2 -42.7(3) . .
C6 C5 C12 N2 -159.2(2) . .
N2 C12 C13 C14 0.8(3) . .
C5 C12 C13 C14 178.6(2) . .
C12 C13 C14 C15 -0.2(3) . .
C13 C14 C15 N2 -0.5(3) . .
C13 C14 C15 C16 170.0(2) . 7_556
C2 C1 C16 C15 -153.7(3) . 7_556
N1 C1 C16 C15 31.2(3) . 7_556
C2 C1 C16 C17 84.7(3) . .
N1 C1 C16 C17 -90.4(3) . .
C2 C1 C16 C18 -33.7(3) . .
N1 C1 C16 C18 151.2(2) . .
C3 C4 N1 C1 0.0(3) . .
C5 C4 N1 C1 178.5(2) . .
C2 C1 N1 C4 -0.5(3) . .
C16 C1 N1 C4 175.6(2) . .
C13 C12 N2 C15 -1.2(3) . .
C5 C12 N2 C15 -179.2(2) . .
C14 C15 N2 C12 1.0(3) . .
C16 C15 N2 C12 -170.8(2) 7_556 .
C11 C10 N3 C9 0.5(4) . .
C8 C9 N3 C10 -1.0(4) . .
